data_2007412
loop_
_publ_author_name
'Drew, Michael G. B.'
'Hudson, Michael J.'
'Iveson, Peter B.'
'Russell, Mark L.'
'Madic, Charles'

_publ_section_title
;
 2,4,6-Tris(2-pyridyl)-1,3,5-triazine
;
_journal_issue 7
_journal_name_full 'Acta Crystallographica Section C'
_journal_page_first 985
_journal_page_last 987
_journal_paper_doi 10.1107/S0108270198001929
_journal_volume 54
_journal_year 1998
_chemical_formula_iupac 'C18 H12 N6'
_chemical_formula_moiety 'C18 H12 N6'
_chemical_formula_sum 'C18 H12 N6'
_chemical_formula_weight 312.33
_chemical_name_systematic 2,4,6-Tri-2-pyridyl-1,3,5-Triazine
_space_group_IT_number 2
_symmetry_cell_setting triclinic
_symmetry_space_group_name_Hall '-P 1'
_symmetry_space_group_name_H-M 'P -1'
_cell_angle_alpha 60.832(10)
_cell_angle_beta 69.164(10)
_cell_angle_gamma 79.240(10)
_cell_formula_units_Z 2
_cell_length_a 7.638(8)
_cell_length_b 10.885(12)
_cell_length_c 10.845(12)
_cell_measurement_reflns_used 1250
_cell_measurement_temperature 293(2)
_cell_measurement_theta_max 25.92
_cell_measurement_theta_min 3.54
_cell_volume 735.7(14)
_computing_cell_refinement XDS
_computing_data_collection 'XDS (Kabsch, 1991)'
_computing_data_reduction XDS
_computing_molecular_graphics 'PLATON (Spek, 1994)'
_computing_structure_refinement 'SHELXL93 (Sheldrick, 1993)'
_computing_structure_solution 'SHELXS86 (Sheldrick, 1990)'
_diffrn_ambient_temperature 293(2)
_diffrn_measured_fraction_theta_full 0.885
_diffrn_measured_fraction_theta_max 0.885
_diffrn_measurement_device_type 'Marresearch Image Plate'
_diffrn_measurement_method '95 frames at 2\% intervals, counting time 2 min'
_diffrn_radiation_monochromator graphite
_diffrn_radiation_source 'fine-focus sealed tube'
_diffrn_radiation_type MoK\a
_diffrn_radiation_wavelength 0.71073
_diffrn_reflns_av_R_equivalents 0.000
_diffrn_reflns_av_sigmaI/netI 0.0222
_diffrn_reflns_limit_h_max 9
_diffrn_reflns_limit_h_min 0
_diffrn_reflns_limit_k_max 13
_diffrn_reflns_limit_k_min -12
_diffrn_reflns_limit_l_max 13
_diffrn_reflns_limit_l_min -11
_diffrn_reflns_number 2544
_diffrn_reflns_theta_full 25.92
_diffrn_reflns_theta_max 25.92
_diffrn_reflns_theta_min 3.54
_diffrn_standards_decay_% n/a
_diffrn_standards_interval_count n/a
_diffrn_standards_interval_time n/a
_diffrn_standards_number n/a
_exptl_absorpt_coefficient_mu 0.090
_exptl_absorpt_correction_type none
_exptl_crystal_colour colourless
_exptl_crystal_density_diffrn 1.410
_exptl_crystal_density_method 'not measured'
_exptl_crystal_description parallelepiped
_exptl_crystal_F_000 324
_exptl_crystal_size_max 0.25
_exptl_crystal_size_mid 0.25
_exptl_crystal_size_min 0.18
_refine_diff_density_max 0.20
_refine_diff_density_min -0.20
_refine_ls_extinction_coef 0.23(2)
_refine_ls_extinction_method SHELXL93
_refine_ls_goodness_of_fit_ref 1.092
_refine_ls_hydrogen_treatment 'H atoms: see below'
_refine_ls_matrix_type full
_refine_ls_number_parameters 218
_refine_ls_number_reflns 2544
_refine_ls_number_restraints 0
_refine_ls_restrained_S_all 1.092
_refine_ls_R_factor_all 0.058
_refine_ls_R_factor_gt 0.050
_refine_ls_shift/su_max <0.001
_refine_ls_shift/su_mean 0.000
_refine_ls_structure_factor_coef Fsqd
_refine_ls_weighting_details 'w = 1/[\s^2^(Fo^2^)+(0.0795P)^2^+0.3806P] where P = (Fo^2^+2Fc^2^)/3'
_refine_ls_weighting_scheme calc
_refine_ls_wR_factor_ref 0.159
_reflns_number_gt 2211
_reflns_number_total 2544
_reflns_threshold_expression I>2\s(I)
_cod_data_source_file bm1223.cif
_cod_data_source_block I
_cod_depositor_comments
;
The following automatic conversions were performed:

'_refine_ls_weighting_scheme' value 'calc w =
1/[\s^2^(Fo^2^)+(0.0795P)^2^+0.3806P] where P = (Fo^2^+2Fc^2^)/3' was
changed to 'calc'. New tag '_refine_ls_weighting_details' was
created. The value of the new tag was set to 'w =
1/[\s^2^(Fo^2^)+(0.0795P)^2^+0.3806P] where P = (Fo^2^+2Fc^2^)/3'.

Automatic conversion script
Id: cif_fix_values 3143 2015-03-26 13:38:13Z robertas 
;
_cod_database_code 2007412

loop_
_symmetry_equiv_pos_as_xyz
'x, y, z'
'-x, -y, -z'

loop_
_atom_site_label
_atom_site_fract_x
_atom_site_fract_y
_atom_site_fract_z
_atom_site_U_iso_or_equiv
_atom_site_adp_type
_atom_site_calc_flag
_atom_site_refinement_flags
_atom_site_occupancy
_atom_site_disorder_assembly
_atom_site_disorder_group
_atom_site_type_symbol
N1 -.2558(3) -.05309(17) .06102(18) .0387(4) Uani d . 1 . . N
C2 -.2519(3) -.1798(2) .0685(2) .0345(5) Uani d . 1 . . C
N3 -.2476(2) -.30307(16) .18720(17) .0361(4) Uani d . 1 . . N
C4 -.2558(3) -.2929(2) .3072(2) .0344(5) Uani d . 1 . . C
N5 -.2618(3) -.17221(17) .31364(18) .0384(4) Uani d . 1 . . N
C6 -.2569(3) -.0558(2) .1863(2) .0348(5) Uani d . 1 . . C
C21 -.2521(3) -.1823(2) -.0685(2) .0353(5) Uani d . 1 . . C
N22 -.2940(3) -.30416(19) -.0523(2) .0501(5) Uani d . 1 . . N
C23 -.2922(4) -.3061(3) -.1752(3) .0545(7) Uani d . 1 . . C
H23 -.3221 -.3898 -.1660 .065 Uiso calc R 1 . . H
C24 -.2492(4) -.1926(3) -.3142(3) .0497(6) Uani d . 1 . . C
H24 -.2487 -.1996 -.3965 .060 Uiso calc R 1 . . H
C25 -.2074(4) -.0695(3) -.3275(3) .0571(7) Uani d . 1 . . C
H25 -.1779 .0096 -.4197 .069 Uiso calc R 1 . . H
C26 -.2092(4) -.0628(2) -.2027(2) .0497(6) Uani d . 1 . . C
H26 -.1821 .0206 -.2095 .060 Uiso calc R 1 . . H
C41 -.2562(3) -.42820(19) .4435(2) .0338(5) Uani d . 1 . . C
N42 -.3519(3) -.42877(18) .57436(18) .0418(5) Uani d . 1 . . N
C43 -.3538(4) -.5508(2) .6964(2) .0456(6) Uani d . 1 . . C
H43 -.4239 -.5545 .7880 .055 Uiso calc R 1 . . H
C44 -.2587(4) -.6710(2) .6950(2) .0494(6) Uani d . 1 . . C
H44 -.2620 -.7525 .7831 .059 Uiso calc R 1 . . H
C45 -.1584(4) -.6674(2) .5595(2) .0497(6) Uani d . 1 . . C
H45 -.0908 -.7462 .5547 .060 Uiso calc R 1 . . H
C46 -.1595(3) -.5452(2) .4310(2) .0415(5) Uani d . 1 . . C
H46 -.0971 -.5414 .3383 .050 Uiso calc R 1 . . H
C61 -.2530(3) .0825(2) .1836(2) .0351(5) Uani d . 1 . . C
C66 -.3076(3) .0902(2) .3156(2) .0401(5) Uani d . 1 . . C
H66 -.3470 .0106 .4063 .048 Uiso calc R 1 . . H
C65 -.3021(4) .2191(2) .3093(3) .0509(6) Uani d . 1 . . C
H65 -.3408 .2274 .3965 .061 Uiso calc R 1 . . H
C64 -.2396(4) .3355(2) .1744(3) .0504(6) Uani d . 1 . . C
H64 -.2342 .4228 .1686 .061 Uiso calc R 1 . . H
C63 -.1853(4) .3182(2) .0484(3) .0505(6) Uani d . 1 . . C
H63 -.1409 .3963 -.0428 .061 Uiso calc R 1 . . H
N62 -.1925(3) .19470(18) .0488(2) .0457(5) Uani d . 1 . . N

loop_
_atom_site_aniso_label
_atom_site_aniso_U_11
_atom_site_aniso_U_22
_atom_site_aniso_U_33
_atom_site_aniso_U_12
_atom_site_aniso_U_13
_atom_site_aniso_U_23
N1 .0523(11) .0321(8) .0372(9) .0000(7) -.0184(8) -.0170(7)
C2 .0399(11) .0320(9) .0330(9) -.0031(8) -.0118(8) -.0147(8)
N3 .0475(11) .0314(8) .0317(8) -.0038(7) -.0126(7) -.0147(7)
C4 .0390(11) .0335(10) .0339(10) -.0023(8) -.0112(8) -.0172(8)
N5 .0523(11) .0308(8) .0362(9) -.0011(7) -.0163(8) -.0165(7)
C6 .0391(11) .0326(10) .0366(10) -.0008(8) -.0140(8) -.0173(8)
C21 .0428(12) .0327(10) .0352(10) .0011(8) -.0161(8) -.0170(8)
N22 .0785(15) .0368(10) .0460(10) -.0035(9) -.0294(10) -.0195(8)
C23 .0819(19) .0456(12) .0580(14) .0053(12) -.0370(13) -.0318(11)
C24 .0593(15) .0621(14) .0447(12) .0086(11) -.0262(10) -.0335(11)
C25 .0818(19) .0529(14) .0358(11) -.0103(13) -.0234(11) -.0130(10)
C26 .0779(17) .0370(11) .0390(11) -.0101(11) -.0235(11) -.0141(9)
C41 .0432(11) .0315(9) .0318(9) -.0061(8) -.0127(8) -.0156(8)
N42 .0532(11) .0379(9) .0345(9) -.0051(8) -.0091(8) -.0182(7)
C43 .0609(15) .0441(12) .0310(10) -.0129(10) -.0077(9) -.0168(9)
C44 .0724(17) .0359(11) .0356(11) -.0086(11) -.0186(10) -.0092(9)
C45 .0701(17) .0322(10) .0447(12) .0030(10) -.0184(11) -.0170(9)
C46 .0562(14) .0362(10) .0339(10) -.0014(9) -.0124(9) -.0181(8)
C61 .0397(11) .0311(10) .0392(10) .0020(8) -.0176(8) -.0167(8)
C66 .0538(13) .0350(10) .0367(10) .0005(9) -.0171(9) -.0187(8)
C65 .0655(16) .0530(13) .0545(13) .0095(11) -.0273(12) -.0373(11)
C64 .0594(15) .0342(11) .0712(15) .0042(10) -.0288(12) -.0299(11)
C63 .0613(15) .0314(11) .0514(13) -.0041(10) -.0167(11) -.0129(9)
N62 .0567(12) .0335(9) .0441(10) -.0006(8) -.0163(8) -.0152(8)

loop_
_atom_type_symbol
_atom_type_description
_atom_type_scat_dispersion_real
_atom_type_scat_dispersion_imag
_atom_type_scat_source
C C 0.0033 0.0016 'International Tables Vol C Tables 4.2.6.8 and 6.1.1.4'
H H 0.0000 0.0000 'International Tables Vol C Tables 4.2.6.8 and 6.1.1.4'
N N 0.0061 0.0033 'International Tables Vol C Tables 4.2.6.8 and 6.1.1.4'

loop_
_geom_angle_atom_site_label_1
_geom_angle_atom_site_label_2
_geom_angle_atom_site_label_3
_geom_angle
_geom_angle_publ_flag
C2 N1 C6 114.64(17) no
N1 C2 N3 125.43(19) no
N1 C2 C21 116.65(17) no
N3 C2 C21 117.92(18) no
C4 N3 C2 114.66(18) no
N3 C4 N5 125.32(18) no
N3 C4 C41 116.45(18) no
N5 C4 C41 118.22(18) no
C6 N5 C4 114.63(18) no
N5 C6 N1 125.19(19) no
N5 C6 C61 117.39(18) no
N1 C6 C61 117.41(17) no
N22 C21 C26 123.22(19) no
N22 C21 C2 116.87(17) no
C26 C21 C2 119.91(19) no
C21 N22 C23 116.60(19) no
N22 C23 C24 124.4(2) no
C25 C24 C23 117.8(2) no
C24 C25 C26 119.6(2) no
C21 C26 C25 118.4(2) no
N42 C41 C46 123.26(18) no
N42 C41 C4 116.71(19) no
C46 C41 C4 120.03(18) no
C43 N42 C41 116.57(19) no
N42 C43 C44 124.2(2) no
C43 C44 C45 118.3(2) no
C44 C45 C46 119.2(2) no
C45 C46 C41 118.4(2) no
N62 C61 C66 123.23(19) no
N62 C61 C6 117.11(18) no
C66 C61 C6 119.66(17) no
C65 C66 C61 118.24(19) no
C64 C65 C66 120.2(2) no
C63 C64 C65 117.8(2) no
N62 C63 C64 124.1(2) no
C61 N62 C63 116.4(2) no

loop_
_geom_bond_atom_site_label_1
_geom_bond_atom_site_label_2
_geom_bond_site_symmetry_2
_geom_bond_distance
_geom_bond_publ_flag
N1 C2 . 1.337(3) no
N1 C6 . 1.342(3) no
C2 N3 . 1.337(3) no
C2 C21 . 1.500(3) no
N3 C4 . 1.337(3) no
C4 N5 . 1.341(3) no
C4 C41 . 1.493(3) no
N5 C6 . 1.338(3) no
C6 C61 . 1.496(3) no
C21 N22 . 1.335(3) no
C21 C26 . 1.376(3) no
N22 C23 . 1.339(3) no
C23 C24 . 1.375(4) no
C24 C25 . 1.363(4) no
C25 C26 . 1.385(3) no
C41 N42 . 1.343(3) no
C41 C46 . 1.390(3) no
N42 C43 . 1.340(3) no
C43 C44 . 1.378(4) no
C44 C45 . 1.379(3) no
C45 C46 . 1.381(3) no
C61 N62 . 1.353(3) no
C61 C66 . 1.382(3) no
C66 C65 . 1.379(3) no
C65 C64 . 1.377(4) no
C64 C63 . 1.375(4) no
C63 N62 . 1.354(3) no

loop_
_cod_related_entry_id
_cod_related_entry_database
_cod_related_entry_code
1 ChemSpider 69682
